data_4503505
loop_
_publ_author_name
'Takao, Koichiro'
'Noda, Kyoko'
'Morita, Yasuji'
'Nishimura, Kenji'
'Ikeda, Yasuhisa'

_publ_section_title
;
 Molecular and Crystal Structures of Uranyl Nitrate Complexes
 withN-Alkylated 2-Pyrrolidone Derivatives: Design and Optimization of
 Promising Precipitant for Uranyl Ion
;
_journal_issue 7
_journal_name_full 'Crystal Growth &amp; Design'
_journal_page_first 2364
_journal_paper_doi 10.1021/cg7012254
_journal_volume 8
_journal_year 2008
_chemical_formula_moiety 'C14 H26 N4 O10 U '
_chemical_formula_sum 'C14 H26 N4 O10 U'
_chemical_formula_weight 648.42
_chemical_name_systematic
; 
 ? 
;
_space_group_IT_number 2
_symmetry_cell_setting triclinic
_symmetry_Int_Tables_number 2
_symmetry_space_group_name_Hall '-P 1'
_symmetry_space_group_name_H-M 'P -1'
_atom_sites_solution_hydrogens geom
_atom_sites_solution_primary direct
_atom_sites_solution_secondary difmap
_audit_creation_method SHELXL-97
_cell_angle_alpha 87.60(3)
_cell_angle_beta 88.11(3)
_cell_angle_gamma 62.59(3)
_cell_formula_units_Z 2
_cell_length_a 9.860(4)
_cell_length_b 10.474(3)
_cell_length_c 11.713(4)
_cell_measurement_reflns_used 9437
_cell_measurement_temperature 173(2)
_cell_measurement_theta_max 27.6
_cell_measurement_theta_min 3.5
_cell_volume 1072.8(7)
_computing_cell_refinement PROCESS-AUTO
_computing_data_collection PROCESS-AUTO
_computing_data_reduction CrystalStructure
_computing_structure_refinement 'SHELXL-97 (Sheldrick, 1997)'
_computing_structure_solution SIR92
_diffrn_ambient_temperature 173(2)
_diffrn_detector_area_resol_mean 10.00
_diffrn_measured_fraction_theta_full 0.993
_diffrn_measured_fraction_theta_max 0.993
_diffrn_measurement_device_type 'Rigaku RAXIS-RAPID'
_diffrn_measurement_method \w
_diffrn_radiation_monochromator graphite
_diffrn_radiation_source 'fine-focus sealed tube'
_diffrn_radiation_type MoK\a
_diffrn_radiation_wavelength 0.71075
_diffrn_reflns_av_R_equivalents 0.0412
_diffrn_reflns_av_sigmaI/netI 0.0423
_diffrn_reflns_limit_h_max 12
_diffrn_reflns_limit_h_min -12
_diffrn_reflns_limit_k_max 13
_diffrn_reflns_limit_k_min -13
_diffrn_reflns_limit_l_max 14
_diffrn_reflns_limit_l_min -15
_diffrn_reflns_number 10510
_diffrn_reflns_theta_full 27.48
_diffrn_reflns_theta_max 27.48
_diffrn_reflns_theta_min 3.48
_exptl_absorpt_coefficient_mu 7.622
_exptl_absorpt_correction_T_max 0.3109
_exptl_absorpt_correction_T_min 0.1505
_exptl_absorpt_correction_type numerical
_exptl_absorpt_process_details
;
    Higashi, T. (1999). Program for Absorption Correction.
    Rigaku Corporation, Tokyo, Japan.
;
_exptl_crystal_colour yellow
_exptl_crystal_density_diffrn 2.008
_exptl_crystal_density_method 'not measured'
_exptl_crystal_description block
_exptl_crystal_F_000 620
_exptl_crystal_size_max 0.40
_exptl_crystal_size_mid 0.20
_exptl_crystal_size_min 0.20
_refine_diff_density_max 1.540
_refine_diff_density_min -1.212
_refine_diff_density_rms 0.130
_refine_ls_extinction_coef 0.0005(2)
_refine_ls_extinction_expression Fc^*^=kFc[1+0.001xFc^2^\l^3^/sin(2\q)]^-1/4^
_refine_ls_extinction_method SHELXL
_refine_ls_goodness_of_fit_ref 1.061
_refine_ls_hydrogen_treatment constr
_refine_ls_matrix_type full
_refine_ls_number_parameters 270
_refine_ls_number_reflns 4889
_refine_ls_number_restraints 0
_refine_ls_restrained_S_all 1.061
_refine_ls_R_factor_all 0.0585
_refine_ls_R_factor_gt 0.0313
_refine_ls_shift/su_max 0.000
_refine_ls_shift/su_mean 0.000
_refine_ls_structure_factor_coef Fsqd
_refine_ls_weighting_details 'calc w=1/[\s^2^(Fo^2^)+(0.0340P)^2^+1.1247P] where P=(Fo^2^+2Fc^2^)/3'
_refine_ls_weighting_scheme calc
_refine_ls_wR_factor_gt 0.0690
_refine_ls_wR_factor_ref 0.0764
_reflns_number_gt 3258
_reflns_number_total 4889
_reflns_threshold_expression >2sigma(I)
_cod_data_source_file cg7012254-file007.cif
_cod_data_source_block UO2(NO3)2(L3b)2_(R=isoPro)_173K
_cod_original_cell_volume 1072.7(7)
_cod_original_sg_symbol_H-M 'P -1       '
_cod_database_code 4503505

loop_
_symmetry_equiv_pos_as_xyz
'x, y, z'
'-x, -y, -z'

loop_
_atom_site_label
_atom_site_type_symbol
_atom_site_fract_x
_atom_site_fract_y
_atom_site_fract_z
_atom_site_U_iso_or_equiv
_atom_site_adp_type
_atom_site_occupancy
_atom_site_symmetry_multiplicity
_atom_site_calc_flag
_atom_site_refinement_flags
U1 U 0.5000 1.0000 0.5000 0.02575(10) Uani 1 2 d S
U2 U 1.0000 1.0000 1.0000 0.03001(10) Uani 1 2 d S
O1 O 0.4573(4) 0.9731(4) 0.6431(3) 0.0334(9) Uani 1 1 d .
O2 O 0.7685(4) 0.8808(4) 0.5380(3) 0.0328(9) Uani 1 1 d .
O3 O 0.6269(4) 0.7305(4) 0.4765(4) 0.0358(10) Uani 1 1 d .
O4 O 0.3917(4) 0.8411(4) 0.4293(4) 0.0424(11) Uani 1 1 d .
O5 O 0.5177(5) 0.6090(5) 0.4100(4) 0.0514(12) Uani 1 1 d .
O6 O 0.9555(4) 0.9946(4) 0.8569(3) 0.0388(10) Uani 1 1 d .
O7 O 0.7352(4) 1.1130(4) 1.0479(3) 0.0353(10) Uani 1 1 d .
O8 O 0.8684(5) 1.2713(5) 0.9862(4) 0.0453(11) Uani 1 1 d .
O9 O 1.1071(4) 1.1685(4) 0.9413(4) 0.0443(11) Uani 1 1 d .
O10 O 0.9793(5) 1.4014(5) 0.9268(4) 0.0557(13) Uani 1 1 d .
N1 N 1.0257(5) 0.7474(5) 0.5271(4) 0.0291(10) Uani 1 1 d .
N2 N 0.5116(5) 0.7220(5) 0.4374(4) 0.0352(11) Uani 1 1 d .
N3 N 0.4787(5) 1.2499(5) 1.0402(4) 0.0285(10) Uani 1 1 d .
N4 N 0.9846(6) 1.2857(6) 0.9502(5) 0.0401(12) Uani 1 1 d .
C1 C 0.8890(6) 0.8088(6) 0.4810(5) 0.0267(12) Uani 1 1 d .
C2 C 0.9003(6) 0.7832(7) 0.3546(5) 0.0377(14) Uani 1 1 d .
H2A H 0.8468 0.8749 0.3103 0.045 Uiso 1 1 calc R
H2B H 0.8565 0.7186 0.3362 0.045 Uiso 1 1 calc R
C3 C 1.0727(7) 0.7125(9) 0.3300(6) 0.056(2) Uani 1 1 d .
H3A H 1.1031 0.6306 0.2787 0.067 Uiso 1 1 calc R
H3B H 1.1030 0.7828 0.2937 0.067 Uiso 1 1 calc R
C4 C 1.1458(6) 0.6613(7) 0.4447(5) 0.0438(17) Uani 1 1 d .
H4A H 1.1779 0.5574 0.4578 0.053 Uiso 1 1 calc R
H4B H 1.2361 0.6783 0.4508 0.053 Uiso 1 1 calc R
C5 C 1.0549(6) 0.7500(7) 0.6489(5) 0.0384(15) Uani 1 1 d .
H5 H 0.9603 0.8259 0.6850 0.046 Uiso 1 1 calc R
C6 C 1.0899(8) 0.6088(9) 0.7073(6) 0.066(2) Uani 1 1 d .
H6A H 1.0058 0.5857 0.6958 0.100 Uiso 1 1 calc R
H6B H 1.1024 0.6148 0.7892 0.100 Uiso 1 1 calc R
H6C H 1.1846 0.5334 0.6750 0.100 Uiso 1 1 calc R
C7 C 1.1835(7) 0.7906(9) 0.6617(6) 0.064(2) Uani 1 1 d .
H7A H 1.2794 0.7134 0.6327 0.096 Uiso 1 1 calc R
H7B H 1.1942 0.8042 0.7426 0.096 Uiso 1 1 calc R
H7C H 1.1596 0.8801 0.6181 0.096 Uiso 1 1 calc R
C8 C 0.6125(6) 1.1654(6) 0.9924(5) 0.0309(13) Uani 1 1 d .
C9 C 0.5945(7) 1.1502(7) 0.8688(5) 0.0465(17) Uani 1 1 d .
H9A H 0.6429 1.0476 0.8486 0.056 Uiso 1 1 calc R
H9B H 0.6409 1.2004 0.8209 0.056 Uiso 1 1 calc R
C10 C 0.4237(7) 1.2193(10) 0.8528(6) 0.065(3) Uani 1 1 d .
H10A H 0.3944 1.2820 0.7829 0.078 Uiso 1 1 calc R
H10B H 0.3891 1.1450 0.8462 0.078 Uiso 1 1 calc R
C11 C 0.3538(6) 1.3069(7) 0.9579(5) 0.0417(16) Uani 1 1 d .
H11A H 0.3193 1.4105 0.9409 0.050 Uiso 1 1 calc R
H11B H 0.2658 1.2935 0.9875 0.050 Uiso 1 1 calc R
C12 C 0.4587(6) 1.2957(6) 1.1600(5) 0.0349(13) Uani 1 1 d .
H12 H 0.5468 1.2220 1.2045 0.042 Uiso 1 1 calc R
C13 C 0.3146(7) 1.3021(7) 1.2123(6) 0.0510(18) Uani 1 1 d .
H13A H 0.2261 1.3759 1.1718 0.077 Uiso 1 1 calc R
H13B H 0.3076 1.3260 1.2930 0.077 Uiso 1 1 calc R
H13C H 0.3161 1.2084 1.2063 0.077 Uiso 1 1 calc R
C14 C 0.4657(8) 1.4383(7) 1.1631(6) 0.0504(17) Uani 1 1 d .
H14A H 0.5633 1.4264 1.1299 0.076 Uiso 1 1 calc R
H14B H 0.4569 1.4678 1.2424 0.076 Uiso 1 1 calc R
H14C H 0.3814 1.5122 1.1188 0.076 Uiso 1 1 calc R

loop_
_atom_site_aniso_label
_atom_site_aniso_U_11
_atom_site_aniso_U_22
_atom_site_aniso_U_33
_atom_site_aniso_U_23
_atom_site_aniso_U_13
_atom_site_aniso_U_12
U1 0.01499(15) 0.02940(17) 0.02433(17) -0.00093(12) -0.00111(11) -0.00283(12)
U2 0.01497(16) 0.03436(18) 0.02897(19) -0.00581(14) 0.00049(12) -0.00097(13)
O1 0.023(2) 0.037(2) 0.031(2) 0.0002(17) -0.0034(15) -0.0059(16)
O2 0.0103(17) 0.038(2) 0.036(2) -0.0108(17) 0.0009(15) 0.0020(15)
O3 0.025(2) 0.035(2) 0.042(3) -0.0070(18) -0.0029(17) -0.0089(17)
O4 0.024(2) 0.034(2) 0.060(3) -0.013(2) -0.0015(19) -0.0053(18)
O5 0.038(3) 0.038(2) 0.075(4) -0.017(2) 0.005(2) -0.015(2)
O6 0.0179(19) 0.046(2) 0.038(2) -0.0068(19) 0.0014(16) -0.0016(17)
O7 0.0133(18) 0.042(2) 0.034(2) -0.0038(18) 0.0023(15) 0.0009(17)
O8 0.022(2) 0.047(3) 0.054(3) -0.004(2) -0.0005(19) -0.0044(19)
O9 0.021(2) 0.033(2) 0.069(3) -0.007(2) 0.0018(19) -0.0036(17)
O10 0.052(3) 0.040(3) 0.073(4) 0.003(2) -0.021(3) -0.018(2)
N1 0.013(2) 0.033(2) 0.034(3) -0.008(2) -0.0001(18) -0.0040(19)
N2 0.025(2) 0.037(3) 0.037(3) -0.008(2) 0.003(2) -0.008(2)
N3 0.018(2) 0.035(2) 0.026(2) -0.0028(19) 0.0008(18) -0.0060(19)
N4 0.030(3) 0.039(3) 0.042(3) -0.003(2) -0.006(2) -0.007(2)
C1 0.023(3) 0.030(3) 0.027(3) -0.003(2) 0.001(2) -0.013(2)
C2 0.019(3) 0.052(4) 0.031(3) -0.009(3) -0.001(2) -0.007(3)
C3 0.031(4) 0.078(5) 0.037(4) -0.010(4) 0.003(3) -0.007(4)
C4 0.017(3) 0.057(4) 0.037(3) -0.013(3) 0.002(2) 0.002(3)
C5 0.017(3) 0.058(4) 0.026(3) -0.015(3) 0.002(2) -0.004(3)
C6 0.042(4) 0.086(6) 0.044(4) 0.015(4) 0.006(3) -0.007(4)
C7 0.031(4) 0.106(7) 0.050(4) -0.037(4) 0.005(3) -0.025(4)
C8 0.020(3) 0.029(3) 0.039(3) -0.003(2) -0.002(2) -0.007(2)
C9 0.026(3) 0.059(4) 0.039(4) -0.018(3) 0.004(3) -0.005(3)
C10 0.030(4) 0.107(7) 0.041(4) -0.022(4) -0.003(3) -0.016(4)
C11 0.019(3) 0.057(4) 0.039(3) -0.013(3) -0.005(2) -0.008(3)
C12 0.025(3) 0.039(3) 0.028(3) -0.001(2) 0.000(2) -0.004(2)
C13 0.026(3) 0.060(4) 0.043(4) 0.014(3) 0.009(3) -0.001(3)
C14 0.052(4) 0.051(4) 0.045(4) -0.009(3) -0.009(3) -0.020(3)

loop_
_atom_type_symbol
_atom_type_description
_atom_type_scat_dispersion_real
_atom_type_scat_dispersion_imag
_atom_type_scat_source
C C 0.0033 0.0016 'International Tables Vol C Tables 4.2.6.8 and 6.1.1.4'
H H 0.0000 0.0000 'International Tables Vol C Tables 4.2.6.8 and 6.1.1.4'
N N 0.0061 0.0033 'International Tables Vol C Tables 4.2.6.8 and 6.1.1.4'
O O 0.0106 0.0060 'International Tables Vol C Tables 4.2.6.8 and 6.1.1.4'
U U -9.6767 9.6646 'International Tables Vol C Tables 4.2.6.8 and 6.1.1.4'

loop_
_geom_angle_atom_site_label_1
_geom_angle_atom_site_label_2
_geom_angle_atom_site_label_3
_geom_angle
_geom_angle_site_symmetry_1
_geom_angle_site_symmetry_3
O1 U1 O1 179.998(2) . 2_676
O1 U1 O2 89.03(16) . 2_676
O1 U1 O2 90.97(16) 2_676 2_676
O1 U1 O2 90.97(16) . .
O1 U1 O2 89.03(16) 2_676 .
O2 U1 O2 180.0(2) 2_676 .
O1 U1 O3 89.10(16) . .
O1 U1 O3 90.91(16) 2_676 .
O2 U1 O3 114.45(13) 2_676 .
O2 U1 O3 65.55(13) . .
O1 U1 O3 90.90(16) . 2_676
O1 U1 O3 89.09(16) 2_676 2_676
O2 U1 O3 65.55(13) 2_676 2_676
O2 U1 O3 114.45(13) . 2_676
O3 U1 O3 180.000(2) . 2_676
O1 U1 O4 92.10(17) . .
O1 U1 O4 87.90(17) 2_676 .
O2 U1 O4 64.55(13) 2_676 .
O2 U1 O4 115.45(13) . .
O3 U1 O4 50.06(12) . .
O3 U1 O4 129.94(12) 2_676 .
O1 U1 O4 87.90(17) . 2_676
O1 U1 O4 92.10(17) 2_676 2_676
O2 U1 O4 115.45(13) 2_676 2_676
O2 U1 O4 64.55(13) . 2_676
O3 U1 O4 129.94(12) . 2_676
O3 U1 O4 50.06(12) 2_676 2_676
O4 U1 O4 180.00(10) . 2_676
O1 U1 N2 90.93(16) . .
O1 U1 N2 89.07(16) 2_676 .
O2 U1 N2 89.34(13) 2_676 .
O2 U1 N2 90.66(13) . .
O3 U1 N2 25.21(12) . .
O3 U1 N2 154.79(12) 2_676 .
O4 U1 N2 24.85(12) . .
O4 U1 N2 155.15(12) 2_676 .
O1 U1 N2 89.07(16) . 2_676
O1 U1 N2 90.93(16) 2_676 2_676
O2 U1 N2 90.66(13) 2_676 2_676
O2 U1 N2 89.34(13) . 2_676
O3 U1 N2 154.79(12) . 2_676
O3 U1 N2 25.21(12) 2_676 2_676
O4 U1 N2 155.15(12) . 2_676
O4 U1 N2 24.85(12) 2_676 2_676
N2 U1 N2 180.0 . 2_676
O6 U2 O6 179.998(2) . 2_777
O6 U2 O7 89.75(16) . .
O6 U2 O7 90.25(16) 2_777 .
O6 U2 O7 90.25(16) . 2_777
O6 U2 O7 89.75(16) 2_777 2_777
O7 U2 O7 180.0 . 2_777
O6 U2 O9 90.48(19) . 2_777
O6 U2 O9 89.52(19) 2_777 2_777
O7 U2 O9 65.02(14) . 2_777
O7 U2 O9 114.98(14) 2_777 2_777
O6 U2 O9 89.52(19) . .
O6 U2 O9 90.47(19) 2_777 .
O7 U2 O9 114.98(14) . .
O7 U2 O9 65.02(14) 2_777 .
O9 U2 O9 179.998(1) 2_777 .
O6 U2 O8 90.19(17) . 2_777
O6 U2 O8 89.81(17) 2_777 2_777
O7 U2 O8 115.57(15) . 2_777
O7 U2 O8 64.43(15) 2_777 2_777
O9 U2 O8 50.55(13) 2_777 2_777
O9 U2 O8 129.45(13) . 2_777
O6 U2 O8 89.81(17) . .
O6 U2 O8 90.18(17) 2_777 .
O7 U2 O8 64.43(15) . .
O7 U2 O8 115.57(15) 2_777 .
O9 U2 O8 129.45(13) 2_777 .
O9 U2 O8 50.55(13) . .
O8 U2 O8 179.999(1) 2_777 .
O6 U2 N4 90.93(18) . 2_777
O6 U2 N4 89.07(18) 2_777 2_777
O7 U2 N4 90.17(15) . 2_777
O7 U2 N4 89.84(15) 2_777 2_777
O9 U2 N4 25.15(12) 2_777 2_777
O9 U2 N4 154.85(12) . 2_777
O8 U2 N4 25.42(13) 2_777 2_777
O8 U2 N4 154.58(13) . 2_777
O6 U2 N4 89.07(18) . .
O6 U2 N4 90.93(18) 2_777 .
O7 U2 N4 89.83(15) . .
O7 U2 N4 90.16(15) 2_777 .
O9 U2 N4 154.85(12) 2_777 .
O9 U2 N4 25.15(12) . .
O8 U2 N4 154.58(13) 2_777 .
O8 U2 N4 25.42(13) . .
N4 U2 N4 179.999(1) 2_777 .
C1 O2 U1 135.7(4) . .
N2 O3 U1 97.6(3) . .
N2 O4 U1 98.0(3) . .
C8 O7 U2 135.4(4) . .
N4 O8 U2 96.7(3) . .
N4 O9 U2 97.9(4) . .
C1 N1 C5 124.7(5) . .
C1 N1 C4 112.1(5) . .
C5 N1 C4 122.9(4) . .
O5 N2 O4 123.1(5) . .
O5 N2 O3 122.5(5) . .
O4 N2 O3 114.4(5) . .
O5 N2 U1 178.7(4) . .
O4 N2 U1 57.2(3) . .
O3 N2 U1 57.2(3) . .
C8 N3 C12 124.0(5) . .
C8 N3 C11 112.6(5) . .
C12 N3 C11 123.1(4) . .
O10 N4 O9 122.4(6) . .
O10 N4 O8 122.9(5) . .
O9 N4 O8 114.7(5) . .
O10 N4 U2 178.2(4) . .
O9 N4 U2 56.9(3) . .
O8 N4 U2 57.8(3) . .
O2 C1 N1 122.6(5) . .
O2 C1 C2 126.6(5) . .
N1 C1 C2 110.8(5) . .
C1 C2 C3 103.3(5) . .
C1 C2 H2A 111.1 . .
C3 C2 H2A 111.1 . .
C1 C2 H2B 111.1 . .
C3 C2 H2B 111.1 . .
H2A C2 H2B 109.1 . .
C4 C3 C2 105.1(5) . .
C4 C3 H3A 110.7 . .
C2 C3 H3A 110.7 . .
C4 C3 H3B 110.7 . .
C2 C3 H3B 110.7 . .
H3A C3 H3B 108.8 . .
N1 C4 C3 104.4(5) . .
N1 C4 H4A 110.9 . .
C3 C4 H4A 110.9 . .
N1 C4 H4B 110.9 . .
C3 C4 H4B 110.9 . .
H4A C4 H4B 108.9 . .
N1 C5 C6 110.7(5) . .
N1 C5 C7 109.6(5) . .
C6 C5 C7 111.9(6) . .
N1 C5 H5 108.2 . .
C6 C5 H5 108.2 . .
C7 C5 H5 108.2 . .
C5 C6 H6A 109.5 . .
C5 C6 H6B 109.5 . .
H6A C6 H6B 109.5 . .
C5 C6 H6C 109.5 . .
H6A C6 H6C 109.5 . .
H6B C6 H6C 109.5 . .
C5 C7 H7A 109.5 . .
C5 C7 H7B 109.5 . .
H7A C7 H7B 109.5 . .
C5 C7 H7C 109.5 . .
H7A C7 H7C 109.5 . .
H7B C7 H7C 109.5 . .
O7 C8 N3 122.0(5) . .
O7 C8 C9 127.4(5) . .
N3 C8 C9 110.5(5) . .
C8 C9 C10 104.3(5) . .
C8 C9 H9A 110.9 . .
C10 C9 H9A 110.9 . .
C8 C9 H9B 110.9 . .
C10 C9 H9B 110.9 . .
H9A C9 H9B 108.9 . .
C11 C10 C9 105.7(5) . .
C11 C10 H10A 110.6 . .
C9 C10 H10A 110.6 . .
C11 C10 H10B 110.6 . .
C9 C10 H10B 110.6 . .
H10A C10 H10B 108.7 . .
N3 C11 C10 103.9(5) . .
N3 C11 H11A 111.0 . .
C10 C11 H11A 111.0 . .
N3 C11 H11B 111.0 . .
C10 C11 H11B 111.0 . .
H11A C11 H11B 109.0 . .
N3 C12 C13 111.1(5) . .
N3 C12 C14 108.6(5) . .
C13 C12 C14 113.4(5) . .
N3 C12 H12 107.8 . .
C13 C12 H12 107.8 . .
C14 C12 H12 107.8 . .
C12 C13 H13A 109.5 . .
C12 C13 H13B 109.5 . .
H13A C13 H13B 109.5 . .
C12 C13 H13C 109.5 . .
H13A C13 H13C 109.5 . .
H13B C13 H13C 109.5 . .
C12 C14 H14A 109.5 . .
C12 C14 H14B 109.5 . .
H14A C14 H14B 109.5 . .
C12 C14 H14C 109.5 . .
H14A C14 H14C 109.5 . .
H14B C14 H14C 109.5 . .

loop_
_geom_bond_atom_site_label_1
_geom_bond_atom_site_label_2
_geom_bond_distance
_geom_bond_site_symmetry_2
U1 O1 1.758(4) .
U1 O1 1.758(4) 2_676
U1 O2 2.399(4) 2_676
U1 O2 2.399(4) .
U1 O3 2.530(4) .
U1 O3 2.530(4) 2_676
U1 O4 2.531(4) .
U1 O4 2.531(4) 2_676
U1 N2 2.982(5) .
U1 N2 2.982(5) 2_676
U2 O6 1.756(4) .
U2 O6 1.756(4) 2_777
U2 O7 2.376(4) .
U2 O7 2.377(4) 2_777
U2 O9 2.503(5) 2_777
U2 O9 2.504(5) .
U2 O8 2.523(4) 2_777
U2 O8 2.523(4) .
U2 N4 2.960(6) 2_777
U2 N4 2.960(6) .
O2 C1 1.262(6) .
O3 N2 1.281(6) .
O4 N2 1.266(6) .
O5 N2 1.213(6) .
O7 C8 1.264(6) .
O8 N4 1.279(7) .
O9 N4 1.270(6) .
O10 N4 1.208(7) .
N1 C1 1.320(7) .
N1 C5 1.469(7) .
N1 C4 1.470(7) .
N3 C8 1.325(7) .
N3 C12 1.480(7) .
N3 C11 1.467(7) .
C1 C2 1.506(7) .
C2 C3 1.532(8) .
C2 H2A 0.9900 .
C2 H2B 0.9900 .
C3 C4 1.503(9) .
C3 H3A 0.9900 .
C3 H3B 0.9900 .
C4 H4A 0.9900 .
C4 H4B 0.9900 .
C5 C6 1.495(10) .
C5 C7 1.524(9) .
C5 H5 1.0000 .
C6 H6A 0.9800 .
C6 H6B 0.9800 .
C6 H6C 0.9800 .
C7 H7A 0.9800 .
C7 H7B 0.9800 .
C7 H7C 0.9800 .
C8 C9 1.489(8) .
C9 C10 1.511(8) .
C9 H9A 0.9900 .
C9 H9B 0.9900 .
C10 C11 1.513(8) .
C10 H10A 0.9900 .
C10 H10B 0.9900 .
C11 H11A 0.9900 .
C11 H11B 0.9900 .
C12 C13 1.502(8) .
C12 C14 1.529(9) .
C12 H12 1.0000 .
C13 H13A 0.9800 .
C13 H13B 0.9800 .
C13 H13C 0.9800 .
C14 H14A 0.9800 .
C14 H14B 0.9800 .
C14 H14C 0.9800 .

loop_
_geom_torsion_atom_site_label_1
_geom_torsion_atom_site_label_2
_geom_torsion_atom_site_label_3
_geom_torsion_atom_site_label_4
_geom_torsion
_geom_torsion_site_symmetry_1
O1 U1 O2 C1 151.4(6) .
O1 U1 O2 C1 -28.6(6) 2_676
O2 U1 O2 C1 147(67) 2_676
O3 U1 O2 C1 62.9(5) .
O3 U1 O2 C1 -117.1(5) 2_676
O4 U1 O2 C1 58.7(6) .
O4 U1 O2 C1 -121.3(6) 2_676
N2 U1 O2 C1 60.5(6) .
N2 U1 O2 C1 -119.5(6) 2_676
O1 U1 O3 N2 94.1(3) .
O1 U1 O3 N2 -85.9(3) 2_676
O2 U1 O3 N2 5.6(4) 2_676
O2 U1 O3 N2 -174.4(4) .
O3 U1 O3 N2 -144(29) 2_676
O4 U1 O3 N2 0.6(3) .
O4 U1 O3 N2 -179.4(3) 2_676
N2 U1 O3 N2 179.999(2) 2_676
O1 U1 O4 N2 -87.7(3) .
O1 U1 O4 N2 92.3(3) 2_676
O2 U1 O4 N2 -175.6(4) 2_676
O2 U1 O4 N2 4.4(4) .
O3 U1 O4 N2 -0.6(3) .
O3 U1 O4 N2 179.4(3) 2_676
O4 U1 O4 N2 87(100) 2_676
N2 U1 O4 N2 180.0 2_676
O6 U2 O7 C8 -8.3(6) .
O6 U2 O7 C8 171.7(6) 2_777
O7 U2 O7 C8 103(11) 2_777
O9 U2 O7 C8 -98.9(6) 2_777
O9 U2 O7 C8 81.1(6) .
O8 U2 O7 C8 -98.4(6) 2_777
O8 U2 O7 C8 81.6(6) .
N4 U2 O7 C8 -99.2(5) 2_777
N4 U2 O7 C8 80.8(5) .
O6 U2 O8 N4 -88.2(3) .
O6 U2 O8 N4 91.8(3) 2_777
O7 U2 O8 N4 -178.0(4) .
O7 U2 O8 N4 2.0(4) 2_777
O9 U2 O8 N4 -178.7(3) 2_777
O9 U2 O8 N4 1.3(3) .
O8 U2 O8 N4 29(16) 2_777
N4 U2 O8 N4 180.0 2_777
O6 U2 O9 N4 88.8(4) .
O6 U2 O9 N4 -91.2(4) 2_777
O7 U2 O9 N4 -0.7(4) .
O7 U2 O9 N4 179.3(4) 2_777
O9 U2 O9 N4 -93(13) 2_777
O8 U2 O9 N4 178.7(3) 2_777
O8 U2 O9 N4 -1.3(3) .
N4 U2 O9 N4 180.0 2_777
U1 O4 N2 O5 -178.5(5) .
U1 O4 N2 O3 1.0(5) .
U1 O3 N2 O5 178.5(5) .
U1 O3 N2 O4 -1.0(5) .
O1 U1 N2 O5 -165(19) .
O1 U1 N2 O5 15(19) 2_676
O2 U1 N2 O5 106(19) 2_676
O2 U1 N2 O5 -74(19) .
O3 U1 N2 O5 -79(19) .
O3 U1 N2 O5 101(19) 2_676
O4 U1 N2 O5 102(19) .
O4 U1 N2 O5 -78(19) 2_676
N2 U1 N2 O5 -104(36) 2_676
O1 U1 N2 O4 93.0(3) .
O1 U1 N2 O4 -87.0(3) 2_676
O2 U1 N2 O4 4.0(3) 2_676
O2 U1 N2 O4 -176.0(3) .
O3 U1 N2 O4 178.9(5) .
O3 U1 N2 O4 -1.1(5) 2_676
O4 U1 N2 O4 180.001(1) 2_676
N2 U1 N2 O4 154(30) 2_676
O1 U1 N2 O3 -85.9(3) .
O1 U1 N2 O3 94.1(3) 2_676
O2 U1 N2 O3 -174.9(3) 2_676
O2 U1 N2 O3 5.1(3) .
O3 U1 N2 O3 180.0 2_676
O4 U1 N2 O3 -178.9(5) .
O4 U1 N2 O3 1.1(5) 2_676
N2 U1 N2 O3 -25(30) 2_676
U2 O9 N4 O10 -178.1(5) .
U2 O9 N4 O8 2.2(5) .
U2 O8 N4 O10 178.1(5) .
U2 O8 N4 O9 -2.2(5) .
O6 U2 N4 O10 -25(13) .
O6 U2 N4 O10 155(13) 2_777
O7 U2 N4 O10 -115(13) .
O7 U2 N4 O10 65(13) 2_777
O9 U2 N4 O10 -114(13) 2_777
O9 U2 N4 O10 66(13) .
O8 U2 N4 O10 63(13) 2_777
O8 U2 N4 O10 -117(13) .
N4 U2 N4 O10 125(37) 2_777
O6 U2 N4 O9 -90.9(4) .
O6 U2 N4 O9 89.1(4) 2_777
O7 U2 N4 O9 179.4(3) .
O7 U2 N4 O9 -0.6(3) 2_777
O9 U2 N4 O9 179.996(1) 2_777
O8 U2 N4 O9 -2.4(6) 2_777
O8 U2 N4 O9 177.6(6) .
N4 U2 N4 O9 60(34) 2_777
O6 U2 N4 O8 91.5(3) .
O6 U2 N4 O8 -88.5(3) 2_777
O7 U2 N4 O8 1.8(3) .
O7 U2 N4 O8 -178.2(3) 2_777
O9 U2 N4 O8 2.4(6) 2_777
O9 U2 N4 O8 -177.6(6) .
O8 U2 N4 O8 180.001(1) 2_777
N4 U2 N4 O8 -118(34) 2_777
U1 O2 C1 N1 -176.1(4) .
U1 O2 C1 C2 5.5(9) .
C5 N1 C1 O2 2.3(9) .
C4 N1 C1 O2 175.9(6) .
C5 N1 C1 C2 -179.1(6) .
C4 N1 C1 C2 -5.5(7) .
O2 C1 C2 C3 170.7(6) .
N1 C1 C2 C3 -7.8(7) .
C1 C2 C3 C4 17.4(8) .
C1 N1 C4 C3 16.8(8) .
C5 N1 C4 C3 -169.6(6) .
C2 C3 C4 N1 -20.5(8) .
C1 N1 C5 C6 103.4(6) .
C4 N1 C5 C6 -69.5(7) .
C1 N1 C5 C7 -132.6(6) .
C4 N1 C5 C7 54.5(8) .
U2 O7 C8 N3 -165.2(4) .
U2 O7 C8 C9 11.6(10) .
C12 N3 C8 O7 2.1(9) .
C11 N3 C8 O7 175.6(6) .
C12 N3 C8 C9 -175.2(6) .
C11 N3 C8 C9 -1.7(7) .
O7 C8 C9 C10 173.7(7) .
N3 C8 C9 C10 -9.2(8) .
C8 C9 C10 C11 15.9(8) .
C8 N3 C11 C10 11.8(8) .
C12 N3 C11 C10 -174.6(6) .
C9 C10 C11 N3 -16.7(8) .
C8 N3 C12 C13 -142.9(6) .
C11 N3 C12 C13 44.2(8) .
C8 N3 C12 C14 91.7(7) .
C11 N3 C12 C14 -81.2(7) .
